data_4504141
loop_
_publ_author_name
'Kodama, Koichi'
'Kobayashi, Yuka'
'Saigo, Kazuhiko'

_publ_section_title
;
 Role of the Relative Molecular Length of the Components in Ternary
 Inclusion Crystals in the Chiral Recognition and Assembly of
 Supramolecular Helical Architectures
;
_journal_issue 5
_journal_name_full 'Crystal Growth &amp; Design'
_journal_page_first 935
_journal_paper_doi 10.1021/cg060849c
_journal_volume 7
_journal_year 2007
_chemical_absolute_configuration rm
_chemical_formula_sum 'C32 H37 N O4'
_chemical_formula_weight 499.63
_space_group_IT_number 19
_symmetry_cell_setting orthorhombic
_symmetry_space_group_name_Hall 'P 2ac 2ab'
_symmetry_space_group_name_H-M 'P 21 21 21'
_atom_sites_solution_hydrogens geom
_atom_sites_solution_primary direct
_atom_sites_solution_secondary difmap
_audit_creation_method SHELXL-97
_cell_angle_alpha 90.00
_cell_angle_beta 90.00
_cell_angle_gamma 90.00
_cell_formula_units_Z 4
_cell_length_a 6.025(6)
_cell_length_b 13.348(15)
_cell_length_c 33.02(4)
_cell_measurement_reflns_used 2140
_cell_measurement_temperature 103(2)
_cell_measurement_theta_max 30.9975
_cell_measurement_theta_min 1.6461
_cell_volume 2656(5)
_computing_structure_refinement 'SHELXL-97 (Sheldrick, 1997)'
_computing_structure_solution 'SHELXS-97 (Sheldrick, 1990)'
_diffrn_ambient_temperature 103(2)
_diffrn_measured_fraction_theta_full 0.997
_diffrn_measured_fraction_theta_max 0.997
_diffrn_radiation_monochromator graphite
_diffrn_radiation_source 'fine-focus sealed tube'
_diffrn_radiation_type MoK\a
_diffrn_radiation_wavelength 0.71070
_diffrn_reflns_av_R_equivalents 0.1387
_diffrn_reflns_av_sigmaI/netI 0.1573
_diffrn_reflns_limit_h_max 7
_diffrn_reflns_limit_h_min -6
_diffrn_reflns_limit_k_max 15
_diffrn_reflns_limit_k_min -15
_diffrn_reflns_limit_l_max 32
_diffrn_reflns_limit_l_min -39
_diffrn_reflns_number 15841
_diffrn_reflns_theta_full 25.00
_diffrn_reflns_theta_max 25.00
_diffrn_reflns_theta_min 1.65
_exptl_absorpt_coefficient_mu 0.081
_exptl_absorpt_correction_T_max 0.9959
_exptl_absorpt_correction_T_min 0.9681
_exptl_absorpt_correction_type multi-scan
_exptl_crystal_colour colorless
_exptl_crystal_density_diffrn 1.250
_exptl_crystal_density_method 'not measured'
_exptl_crystal_description needle
_exptl_crystal_F_000 1072
_exptl_crystal_size_max 0.40
_exptl_crystal_size_mid 0.10
_exptl_crystal_size_min 0.05
_refine_diff_density_max 0.566
_refine_diff_density_min -0.455
_refine_diff_density_rms 0.121
_refine_ls_abs_structure_details 'Flack H D (1983), Acta Cryst. A39, 876-881'
_refine_ls_abs_structure_Flack 0(5)
_refine_ls_extinction_method none
_refine_ls_goodness_of_fit_ref 1.203
_refine_ls_hydrogen_treatment mixed
_refine_ls_matrix_type full
_refine_ls_number_parameters 342
_refine_ls_number_reflns 4638
_refine_ls_number_restraints 0
_refine_ls_restrained_S_all 1.203
_refine_ls_R_factor_all 0.2029
_refine_ls_R_factor_gt 0.1577
_refine_ls_shift/su_max 0.000
_refine_ls_shift/su_mean 0.000
_refine_ls_structure_factor_coef Fsqd
_refine_ls_weighting_details 'calc w=1/[\s^2^(Fo^2^)+(0.2000P)^2^+0.0000P] where P=(Fo^2^+2Fc^2^)/3'
_refine_ls_weighting_scheme calc
_refine_ls_wR_factor_gt 0.3585
_refine_ls_wR_factor_ref 0.4000
_reflns_number_gt 3017
_reflns_number_total 4638
_reflns_threshold_expression >2sigma(I)
_cod_data_source_file cg060849csi20061127_100443.cif
_cod_data_source_block (1S,2R)-1_2c_(R)-3b
_cod_depositor_comments
;
The following automatic conversions were performed:
'_atom_site_symetry_multiplicity' tag replaced with
'_atom_site_symmetry_multiplicity'.

Automatic conversion script
Id: cif_correct_tags 1440 2010-10-19 06:21:57Z saulius 

The following automatic conversions were performed:

'_exptl_absorpt_correction_type' value 'Multi-scan' changed to
'multi-scan' according to
/home/saulius/struct/CIF-dictionaries/cif_core.dic dictionary named
'cif_core.dic' version 2.4.1 from 2010-06-29.

Automatic conversion script
Id: cif_fix_values 1715 2011-07-08 13:25:40Z adriana 
;
_cod_original_cell_volume 2655(5)
_cod_database_code 4504141

loop_
_symmetry_equiv_pos_as_xyz
'x, y, z'
'-x+1/2, -y, z+1/2'
'x+1/2, -y+1/2, -z'
'-x, y+1/2, -z+1/2'

loop_
_atom_site_label
_atom_site_type_symbol
_atom_site_fract_x
_atom_site_fract_y
_atom_site_fract_z
_atom_site_U_iso_or_equiv
_atom_site_adp_type
_atom_site_occupancy
_atom_site_symmetry_multiplicity
_atom_site_calc_flag
_atom_site_refinement_flags
O1 O 0.7950(11) 1.3286(5) 0.5453(2) 0.0371(17) Uani 1 1 d .
O2 O 0.0977(11) 1.4117(5) 0.4496(2) 0.0358(18) Uani 1 1 d .
O3 O 0.3936(11) 1.1905(5) 0.61549(18) 0.0363(17) Uani 1 1 d .
H34 H 0.4432 1.1287 0.6032 0.055 Uiso 1 1 calc R
C4 C 0.4511(13) 1.4251(6) 0.4787(3) 0.023(2) Uani 1 1 d .
H1 H 0.6122 1.4230 0.4716 0.027 Uiso 1 1 calc R
C53 C 0.9582(18) 1.5241(8) 0.6639(3) 0.032(2) Uani 1 1 d .
H2 H 1.0621 1.5422 0.6843 0.039 Uiso 1 1 calc R
O6 O 1.1280(11) 1.3143(5) 0.57305(19) 0.0331(16) Uani 1 1 d .
C7 C 0.131(2) 1.3688(8) 0.7405(3) 0.042(3) Uani 1 1 d .
C8 C 0.9305(17) 1.3496(7) 0.5729(3) 0.031(2) Uani 1 1 d .
C9 C 0.3764(16) 1.2658(7) 0.6823(3) 0.030(2) Uani 1 1 d .
C10 C 0.6557(17) 1.4711(7) 0.6045(3) 0.034(2) Uani 1 1 d .
H3 H 0.5472 1.4530 0.5850 0.041 Uiso 1 1 calc R
C11 C 0.587(2) 1.1081(8) 0.6686(3) 0.043(3) Uani 1 1 d .
H4 H 0.4578 1.0681 0.6763 0.064 Uiso 1 1 calc R
H5 H 0.6815 1.1192 0.6923 0.064 Uiso 1 1 calc R
H6 H 0.6721 1.0723 0.6478 0.064 Uiso 1 1 calc R
C12 C 0.3218(16) 1.4197(7) 0.4395(3) 0.032(2) Uani 1 1 d .
H7 H 0.3690 1.3593 0.4238 0.038 Uiso 1 1 calc R
C13 C 0.6046(18) 1.5413(7) 0.6331(2) 0.033(2) Uani 1 1 d .
H8 H 0.4631 1.5726 0.6321 0.039 Uiso 1 1 calc R
C14 C 0.5025(17) 1.6861(8) 0.3755(3) 0.035(2) Uani 1 1 d .
H9 H 0.5467 1.7463 0.3624 0.042 Uiso 1 1 calc R
N1 N 0.4026(12) 1.3333(5) 0.5044(2) 0.0267(18) Uani 1 1 d .
H35 H 0.4934 1.3370 0.5309 0.040 Uiso 1 1 calc R
H36 H 0.4461 1.2695 0.4886 0.040 Uiso 1 1 calc R
H37 H 0.2354 1.3310 0.5113 0.040 Uiso 1 1 calc R
C16 C 0.5478(17) 1.6805(7) 0.5283(3) 0.032(2) Uani 1 1 d .
H10 H 0.6612 1.7298 0.5295 0.039 Uiso 1 1 calc R
C17 C 0.338(2) 1.4015(8) 0.7293(3) 0.042(3) Uani 1 1 d .
H11 H 0.3974 1.4607 0.7410 0.051 Uiso 1 1 calc R
C18 C 0.3026(16) 1.6824(7) 0.3944(3) 0.033(2) Uani 1 1 d .
H12 H 0.2085 1.7395 0.3942 0.040 Uiso 1 1 calc R
C19 C 0.2177(17) 1.5367(7) 0.5228(3) 0.031(2) Uani 1 1 d .
H13 H 0.1006 1.4896 0.5199 0.037 Uiso 1 1 calc R
C20 C -0.0069(19) 1.4283(9) 0.7721(3) 0.049(3) Uani 1 1 d .
H14 H -0.0419 1.4948 0.7613 0.073 Uiso 1 1 calc R
H15 H 0.0791 1.4354 0.7971 0.073 Uiso 1 1 calc R
H16 H -0.1450 1.3923 0.7779 0.073 Uiso 1 1 calc R
C21 C 0.5121(18) 1.2068(8) 0.6521(3) 0.037(3) Uani 1 1 d .
H17 H 0.6473 1.2470 0.6455 0.044 Uiso 1 1 calc R
C22 C 0.8660(14) 1.4249(6) 0.6034(3) 0.024(2) Uani 1 1 d .
C23 C 0.4141(16) 1.5192(6) 0.5042(3) 0.029(2) Uani 1 1 d .
C24 C 0.3807(16) 1.5172(7) 0.4151(3) 0.028(2) Uani 1 1 d .
C25 C 0.3487(18) 1.6940(7) 0.5479(3) 0.037(3) Uani 1 1 d .
H18 H 0.3231 1.7535 0.5629 0.045 Uiso 1 1 calc R
C26 C 0.7468(15) 1.5682(7) 0.6629(3) 0.026(2) Uani 1 1 d .
C27 C 0.1843(16) 1.6207(8) 0.5457(3) 0.039(3) Uani 1 1 d .
H19 H 0.0490 1.6291 0.5600 0.047 Uiso 1 1 calc R
C28 C 0.6419(18) 1.6051(8) 0.3749(3) 0.038(3) Uani 1 1 d .
H20 H 0.7776 1.6074 0.3603 0.046 Uiso 1 1 calc R
C29 C 1.0143(16) 1.4521(7) 0.6340(3) 0.028(2) Uani 1 1 d .
H21 H 1.1566 1.4214 0.6349 0.034 Uiso 1 1 calc R
C30 C 0.4746(18) 1.6957(9) 0.6953(3) 0.049(3) Uani 1 1 d .
H22 H 0.4501 1.7259 0.6686 0.073 Uiso 1 1 calc R
H23 H 0.4751 1.7482 0.7160 0.073 Uiso 1 1 calc R
H24 H 0.3554 1.6478 0.7011 0.073 Uiso 1 1 calc R
C31 C 0.5822(17) 1.5206(8) 0.3958(3) 0.036(2) Uani 1 1 d .
H25 H 0.6796 1.4647 0.3969 0.043 Uiso 1 1 calc R
C32 C 0.5784(15) 1.5900(7) 0.5061(3) 0.031(2) Uani 1 1 d .
H26 H 0.7146 1.5786 0.4923 0.037 Uiso 1 1 calc R
C33 C 0.2348(15) 1.5950(8) 0.4139(3) 0.035(2) Uani 1 1 d .
H27 H 0.0921 1.5899 0.4260 0.042 Uiso 1 1 calc R
C34 C 0.4606(19) 1.3493(8) 0.7011(3) 0.045(3) Uani 1 1 d .
H28 H 0.6061 1.3714 0.6946 0.054 Uiso 1 1 calc R
C35 C 0.6925(16) 1.6425(7) 0.6956(3) 0.031(2) Uani 1 1 d .
H29 H 0.7047 1.6071 0.7218 0.038 Uiso 1 1 calc R
H30 H 0.8101 1.6943 0.6952 0.038 Uiso 1 1 calc R
C36 C 0.0485(17) 1.2826(7) 0.7219(3) 0.034(2) Uani 1 1 d .
H31 H -0.0938 1.2581 0.7294 0.041 Uiso 1 1 calc R
C37 C 0.1709(19) 1.2320(7) 0.6928(3) 0.042(3) Uani 1 1 d .
H32 H 0.1115 1.1740 0.6801 0.051 Uiso 1 1 calc R
H33 H 0.054(12) 1.386(6) 0.427(2) 0.001(19) Uiso 1 1 d .

loop_
_atom_site_aniso_label
_atom_site_aniso_U_11
_atom_site_aniso_U_22
_atom_site_aniso_U_33
_atom_site_aniso_U_23
_atom_site_aniso_U_13
_atom_site_aniso_U_12
O1 0.034(4) 0.032(4) 0.045(4) -0.001(3) -0.011(3) 0.007(3)
O2 0.044(4) 0.031(4) 0.033(4) -0.001(3) -0.006(4) -0.016(4)
O3 0.048(4) 0.027(4) 0.033(3) -0.004(3) 0.018(3) -0.001(3)
C4 0.014(4) 0.012(4) 0.042(5) -0.010(4) 0.007(4) 0.007(4)
C53 0.045(6) 0.025(6) 0.026(5) -0.007(4) 0.002(5) -0.004(5)
O6 0.033(4) 0.022(4) 0.044(4) 0.001(3) -0.002(3) 0.005(3)
C7 0.073(8) 0.028(6) 0.025(5) 0.005(4) 0.013(5) 0.010(6)
C8 0.039(6) 0.021(5) 0.034(5) 0.011(4) 0.008(5) 0.001(5)
C9 0.031(5) 0.019(5) 0.041(5) 0.002(4) -0.002(5) 0.008(4)
C10 0.043(6) 0.032(6) 0.028(5) -0.004(4) 0.009(5) -0.015(5)
C11 0.057(7) 0.030(6) 0.042(5) -0.001(5) 0.017(6) 0.017(5)
C12 0.038(6) 0.020(5) 0.038(5) -0.018(4) 0.008(5) -0.015(5)
C13 0.053(6) 0.021(5) 0.024(4) 0.000(4) -0.013(5) 0.006(5)
C14 0.050(6) 0.020(5) 0.035(5) -0.020(4) 0.003(5) -0.001(5)
N1 0.030(4) 0.019(4) 0.031(4) 0.012(3) 0.007(4) 0.006(3)
C16 0.051(6) 0.010(5) 0.036(5) -0.006(4) -0.001(5) -0.006(5)
C17 0.062(8) 0.025(6) 0.039(5) 0.002(5) 0.002(6) -0.005(6)
C18 0.043(6) 0.022(5) 0.036(5) -0.005(4) 0.002(5) 0.016(5)
C19 0.046(6) 0.015(5) 0.031(5) -0.004(4) 0.000(5) -0.001(4)
C20 0.052(7) 0.033(7) 0.062(7) 0.011(6) -0.002(6) 0.031(6)
C21 0.049(6) 0.039(7) 0.023(5) -0.001(4) -0.002(5) -0.001(5)
C22 0.016(4) 0.009(4) 0.046(5) -0.003(4) 0.009(4) 0.000(4)
C23 0.044(6) 0.004(4) 0.038(5) -0.001(4) -0.009(5) 0.006(4)
C24 0.041(6) 0.020(5) 0.024(4) -0.004(4) -0.009(5) 0.005(4)
C25 0.059(7) 0.017(5) 0.036(5) 0.015(4) 0.011(6) 0.010(5)
C26 0.038(6) 0.008(5) 0.032(5) 0.011(4) 0.007(4) -0.009(4)
C27 0.021(5) 0.038(7) 0.057(6) 0.016(5) -0.004(5) -0.003(5)
C28 0.040(6) 0.033(6) 0.041(6) 0.001(5) 0.013(5) 0.014(5)
C29 0.029(5) 0.019(5) 0.038(5) 0.006(4) -0.004(5) 0.003(4)
C30 0.057(7) 0.036(7) 0.052(7) -0.019(6) -0.002(6) 0.008(6)
C31 0.042(6) 0.038(6) 0.028(5) 0.004(5) 0.002(5) -0.003(5)
C32 0.028(5) 0.030(6) 0.034(5) 0.004(4) -0.002(4) -0.011(4)
C33 0.018(5) 0.040(7) 0.047(6) 0.007(5) 0.012(4) -0.007(4)
C34 0.051(6) 0.019(6) 0.064(7) 0.035(5) -0.020(6) -0.002(5)
C35 0.043(6) 0.032(6) 0.019(4) -0.013(4) -0.010(5) -0.004(5)
C36 0.039(6) 0.017(5) 0.046(6) 0.010(4) -0.003(5) -0.009(4)
C37 0.058(7) 0.010(5) 0.059(7) -0.007(5) -0.024(6) 0.003(5)

loop_
_atom_type_symbol
_atom_type_description
_atom_type_scat_dispersion_real
_atom_type_scat_dispersion_imag
_atom_type_scat_source
C C 0.0033 0.0016 'International Tables Vol C Tables 4.2.6.8 and 6.1.1.4'
H H 0.0000 0.0000 'International Tables Vol C Tables 4.2.6.8 and 6.1.1.4'
N N 0.0061 0.0033 'International Tables Vol C Tables 4.2.6.8 and 6.1.1.4'
O O 0.0106 0.0060 'International Tables Vol C Tables 4.2.6.8 and 6.1.1.4'

loop_
_geom_angle_atom_site_label_1
_geom_angle_atom_site_label_2
_geom_angle_atom_site_label_3
_geom_angle
C12 O2 H33 97(5)
C21 O3 H34 109.5
C12 C4 N1 109.9(7)
C12 C4 C23 115.8(7)
N1 C4 C23 109.1(7)
C12 C4 H1 107.2
N1 C4 H1 107.2
C23 C4 H1 107.2
C26 C53 C29 119.0(9)
C26 C53 H2 120.5
C29 C53 H2 120.5
C17 C7 C36 117.8(10)
C17 C7 C20 120.4(11)
C36 C7 C20 121.9(11)
O1 C8 O6 121.7(9)
O1 C8 C22 118.4(9)
O6 C8 C22 119.5(9)
C37 C9 C34 119.3(10)
C37 C9 C21 119.1(9)
C34 C9 C21 121.5(10)
C13 C10 C22 121.4(9)
C13 C10 H3 119.3
C22 C10 H3 119.3
C21 C11 H4 109.5
C21 C11 H5 109.5
H4 C11 H5 109.5
C21 C11 H6 109.5
H4 C11 H6 109.5
H5 C11 H6 109.5
O2 C12 C4 107.4(7)
O2 C12 C24 113.8(8)
C4 C12 C24 106.4(7)
O2 C12 H7 109.7
C4 C12 H7 109.7
C24 C12 H7 109.7
C26 C13 C10 122.8(10)
C26 C13 H8 118.6
C10 C13 H8 118.6
C18 C14 C28 121.5(10)
C18 C14 H9 119.3
C28 C14 H9 119.3
C4 N1 H35 109.5
C4 N1 H36 109.5
H35 N1 H36 109.5
C4 N1 H37 109.5
H35 N1 H37 109.5
H36 N1 H37 109.5
C25 C16 C32 117.8(9)
C25 C16 H10 121.1
C32 C16 H10 121.1
C7 C17 C34 120.6(11)
C7 C17 H11 119.7
C34 C17 H11 119.7
C14 C18 C33 120.2(9)
C14 C18 H12 119.9
C33 C18 H12 119.9
C23 C19 C27 121.4(9)
C23 C19 H13 119.3
C27 C19 H13 119.3
C7 C20 H14 109.5
C7 C20 H15 109.5
H14 C20 H15 109.5
C7 C20 H16 109.5
H14 C20 H16 109.5
H15 C20 H16 109.5
O3 C21 C11 109.1(9)
O3 C21 C9 111.7(8)
C11 C21 C9 112.6(8)
O3 C21 H17 107.8
C11 C21 H17 107.8
C9 C21 H17 107.8
C29 C22 C10 116.2(8)
C29 C22 C8 120.2(8)
C10 C22 C8 123.6(9)
C19 C23 C32 119.5(9)
C19 C23 C4 121.3(8)
C32 C23 C4 119.0(9)
C33 C24 C31 122.2(9)
C33 C24 C12 120.1(9)
C31 C24 C12 117.7(9)
C16 C25 C27 120.2(10)
C16 C25 H18 119.9
C27 C25 H18 119.9
C13 C26 C53 118.7(9)
C13 C26 C35 124.0(9)
C53 C26 C35 117.3(8)
C19 C27 C25 120.0(10)
C19 C27 H19 120.0
C25 C27 H19 120.0
C31 C28 C14 118.8(10)
C31 C28 H20 120.6
C14 C28 H20 120.6
C22 C29 C53 121.8(9)
C22 C29 H21 119.1
C53 C29 H21 119.1
C35 C30 H22 109.5
C35 C30 H23 109.5
H22 C30 H23 109.5
C35 C30 H24 109.5
H22 C30 H24 109.5
H23 C30 H24 109.5
C28 C31 C24 119.6(10)
C28 C31 H25 120.2
C24 C31 H25 120.2
C23 C32 C16 120.9(9)
C23 C32 H26 119.5
C16 C32 H26 119.5
C24 C33 C18 117.6(9)
C24 C33 H27 121.2
C18 C33 H27 121.2
C9 C34 C17 121.2(11)
C9 C34 H28 119.4
C17 C34 H28 119.4
C30 C35 C26 120.1(8)
C30 C35 H29 107.3
C26 C35 H29 107.3
C30 C35 H30 107.3
C26 C35 H30 107.3
H29 C35 H30 106.9
C37 C36 C7 121.2(10)
C37 C36 H31 119.4
C7 C36 H31 119.4
C9 C37 C36 119.8(9)
C9 C37 H32 120.1
C36 C37 H32 120.1

loop_
_geom_bond_atom_site_label_1
_geom_bond_atom_site_label_2
_geom_bond_distance
O1 C8 1.254(12)
O2 C12 1.395(12)
O2 H33 0.86(8)
O3 C21 1.422(11)
O3 H34 0.9669
C4 C12 1.512(13)
C4 N1 1.519(11)
C4 C23 1.528(11)
C4 H1 1.0000
C53 C26 1.403(13)
C53 C29 1.419(13)
C53 H2 0.9500
O6 C8 1.281(12)
C7 C17 1.374(16)
C7 C36 1.395(14)
C7 C20 1.551(14)
C8 C22 1.475(13)
C9 C37 1.362(14)
C9 C34 1.373(15)
C9 C21 1.510(13)
C10 C13 1.365(13)
C10 C22 1.410(13)
C10 H3 0.9500
C11 C21 1.495(14)
C11 H4 0.9800
C11 H5 0.9800
C11 H6 0.9800
C12 C24 1.571(13)
C12 H7 1.0000
C13 C26 1.353(13)
C13 H8 0.9500
C14 C18 1.357(14)
C14 C28 1.371(14)
C14 H9 0.9500
N1 H35 1.0330
N1 H36 1.0330
N1 H37 1.0330
C16 C25 1.374(15)
C16 C32 1.425(13)
C16 H10 0.9500
C17 C34 1.376(16)
C17 H11 0.9500
C18 C33 1.395(14)
C18 H12 0.9500
C19 C23 1.353(14)
C19 C27 1.366(14)
C19 H13 0.9500
C20 H14 0.9800
C20 H15 0.9800
C20 H16 0.9800
C21 H17 1.0000
C22 C29 1.397(13)
C23 C32 1.370(13)
C24 C33 1.361(13)
C24 C31 1.372(14)
C25 C27 1.394(14)
C25 H18 0.9500
C26 C35 1.501(12)
C27 H19 0.9500
C28 C31 1.371(14)
C28 H20 0.9500
C29 H21 0.9500
C30 C35 1.493(14)
C30 H22 0.9800
C30 H23 0.9800
C30 H24 0.9800
C31 H25 0.9500
C32 H26 0.9500
C33 H27 0.9500
C34 H28 0.9500
C35 H29 0.9900
C35 H30 0.9900
C36 C37 1.388(15)
C36 H31 0.9500
C37 H32 0.9500

loop_
_geom_torsion_atom_site_label_1
_geom_torsion_atom_site_label_2
_geom_torsion_atom_site_label_3
_geom_torsion_atom_site_label_4
_geom_torsion
N1 C4 C12 O2 57.5(9)
C23 C4 C12 O2 -66.7(10)
N1 C4 C12 C24 179.7(7)
C23 C4 C12 C24 55.6(10)
C22 C10 C13 C26 -2.7(15)
C36 C7 C17 C34 -1.2(15)
C20 C7 C17 C34 -179.7(9)
C28 C14 C18 C33 0.3(14)
C37 C9 C21 O3 54.5(12)
C34 C9 C21 O3 -129.3(10)
C37 C9 C21 C11 -68.6(13)
C34 C9 C21 C11 107.6(11)
C13 C10 C22 C29 2.5(13)
C13 C10 C22 C8 -179.3(9)
O1 C8 C22 C29 -178.5(8)
O6 C8 C22 C29 -4.6(13)
O1 C8 C22 C10 3.3(14)
O6 C8 C22 C10 177.2(8)
C27 C19 C23 C32 -4.4(14)
C27 C19 C23 C4 180.0(9)
C12 C4 C23 C19 68.6(11)
N1 C4 C23 C19 -56.0(10)
C12 C4 C23 C32 -107.1(10)
N1 C4 C23 C32 128.3(9)
O2 C12 C24 C33 15.6(12)
C4 C12 C24 C33 -102.5(10)
O2 C12 C24 C31 -164.9(8)
C4 C12 C24 C31 77.0(9)
C32 C16 C25 C27 0.0(14)
C10 C13 C26 C53 1.7(14)
C10 C13 C26 C35 -177.8(9)
C29 C53 C26 C13 -0.8(13)
C29 C53 C26 C35 178.8(8)
C23 C19 C27 C25 4.6(15)
C16 C25 C27 C19 -2.3(15)
C18 C14 C28 C31 -3.7(15)
C10 C22 C29 C53 -1.7(13)
C8 C22 C29 C53 -179.9(8)
C26 C53 C29 C22 0.9(14)
C14 C28 C31 C24 3.1(15)
C33 C24 C31 C28 0.8(14)
C12 C24 C31 C28 -178.7(9)
C19 C23 C32 C16 1.9(14)
C4 C23 C32 C16 177.7(8)
C25 C16 C32 C23 0.2(14)
C31 C24 C33 C18 -4.1(15)
C12 C24 C33 C18 175.3(8)
C14 C18 C33 C24 3.5(14)
C37 C9 C34 C17 -2.4(14)
C21 C9 C34 C17 -178.6(9)
C7 C17 C34 C9 2.7(15)
C13 C26 C35 C30 -3.2(15)
C53 C26 C35 C30 177.3(9)
C17 C7 C36 C37 -0.6(15)
C20 C7 C36 C37 177.9(9)
C34 C9 C37 C36 0.6(15)
C21 C9 C37 C36 176.9(9)
C7 C36 C37 C9 0.9(15)
